data_7232590
loop_
_publ_author_name
'Wan, Ke-Ke'
'Yu, Jie-Hui'
'Xu, Ji-Qing'

_publ_section_title
;
 6,6&#x2032;-(Perfluoropropane-2,2-diyl)bis(2,3-dihydrophthalazine-1,4-dione)-based
 coordination polymers and their sensing properties towards Cr2O72&#x2212;
;
_journal_issue 19
_journal_name_full CrystEngComm
_journal_page_first 3086
_journal_paper_doi 10.1039/C9CE00507B
_journal_volume 21
_journal_year 2019
_chemical_formula_sum 'C19 H10 Cd F6 N4 O5'
_chemical_formula_weight 600.72
_space_group_crystal_system monoclinic
_space_group_IT_number 15
_space_group_name_Hall '-C 2yc'
_space_group_name_H-M_alt 'C 1 2/c 1'
_symmetry_space_group_name_Hall '-C 2yc'
_symmetry_space_group_name_H-M 'C 1 2/c 1'
_atom_sites_solution_hydrogens mixed
_audit_creation_method SHELXL-2018/3
_audit_update_record
;
2019-03-11 deposited with the CCDC.    2019-04-08 downloaded from the CCDC.
;
_cell_angle_alpha 90
_cell_angle_beta 101.086(2)
_cell_angle_gamma 90
_cell_formula_units_Z 8
_cell_length_a 36.1261(10)
_cell_length_b 7.4323(2)
_cell_length_c 14.6837(4)
_cell_measurement_reflns_used 9923
_cell_measurement_temperature 299(2)
_cell_measurement_theta_max 28.2289
_cell_measurement_theta_min 2.8273
_cell_volume 3869.00(18)
_computing_cell_refinement 'Bruker XSCANS'
_computing_data_collection 'Bruker XSCANS'
_computing_data_reduction 'Bruker SHELXTL'
_computing_molecular_graphics 'Bruker SHELXTL'
_computing_publication_material 'Bruker SHELXTL'
_computing_structure_refinement 'SHELXL-2018/3 (Sheldrick, 2018)'
_computing_structure_solution 'Bruker SHELXTL'
_diffrn_ambient_temperature 299(2)
_diffrn_detector_area_resol_mean 10.0
_diffrn_measured_fraction_theta_full 0.999
_diffrn_measured_fraction_theta_max 0.999
_diffrn_measurement_device_type 'Rigaku RAXIS-RAPID'
_diffrn_measurement_method omega-scan
_diffrn_radiation_type MoK\a
_diffrn_radiation_wavelength 0.71073
_diffrn_reflns_av_R_equivalents 0.0637
_diffrn_reflns_av_unetI/netI 0.0359
_diffrn_reflns_Laue_measured_fraction_full 0.999
_diffrn_reflns_Laue_measured_fraction_max 0.999
_diffrn_reflns_limit_h_max 48
_diffrn_reflns_limit_h_min -48
_diffrn_reflns_limit_k_max 9
_diffrn_reflns_limit_k_min -9
_diffrn_reflns_limit_l_max 19
_diffrn_reflns_limit_l_min -19
_diffrn_reflns_number 41657
_diffrn_reflns_point_group_measured_fraction_full 0.999
_diffrn_reflns_point_group_measured_fraction_max 0.999
_diffrn_reflns_theta_full 25.242
_diffrn_reflns_theta_max 28.260
_diffrn_reflns_theta_min 2.800
_diffrn_source 'fine-focus sealed tube'
_exptl_absorpt_coefficient_mu 1.231
_exptl_absorpt_correction_T_max 0.873
_exptl_absorpt_correction_T_min 0.852
_exptl_absorpt_correction_type empirical
_exptl_absorpt_process_details Process-auto
_exptl_crystal_colour yellow
_exptl_crystal_density_diffrn 2.063
_exptl_crystal_density_method 'not measured'
_exptl_crystal_description block
_exptl_crystal_F_000 2352
_exptl_crystal_size_max 0.13
_exptl_crystal_size_mid 0.12
_exptl_crystal_size_min 0.11
_refine_diff_density_max 1.073
_refine_diff_density_min -0.528
_refine_diff_density_rms 0.101
_refine_ls_extinction_method none
_refine_ls_goodness_of_fit_ref 1.056
_refine_ls_hydrogen_treatment mixed
_refine_ls_matrix_type full
_refine_ls_number_parameters 320
_refine_ls_number_reflns 4788
_refine_ls_number_restraints 0
_refine_ls_restrained_S_all 1.056
_refine_ls_R_factor_all 0.0471
_refine_ls_R_factor_gt 0.0328
_refine_ls_shift/su_max 0.001
_refine_ls_shift/su_mean 0.000
_refine_ls_structure_factor_coef Fsqd
_refine_ls_weighting_details 'w=1/[\s^2^(Fo^2^)+(0.0288P)^2^+8.7701P] where P=(Fo^2^+2Fc^2^)/3'
_refine_ls_weighting_scheme calc
_refine_ls_wR_factor_gt 0.0670
_refine_ls_wR_factor_ref 0.0735
_reflns_Friedel_coverage 0.000
_reflns_number_gt 3904
_reflns_number_total 4788
_reflns_threshold_expression 'I > 2\s(I)'
_cod_data_source_file c9ce00507b2.cif
_cod_data_source_block 1_CCDC1
_cod_depositor_comments 'Adding full bibliography for 7232586--7232591.cif.'
_cod_database_code 7232590
_shelx_shelxl_version_number 2018/3
_shelx_space_group_comment
;
The symmetry employed for this shelxl refinement is uniquely defined
by the following loop, which should always be used as a source of
symmetry information in preference to the above space-group names.
They are only intended as comments.
;

loop_
_space_group_symop_operation_xyz
'x, y, z'
'-x, y, -z+1/2'
'x+1/2, y+1/2, z'
'-x+1/2, y+1/2, -z+1/2'
'-x, -y, -z'
'x, -y, z-1/2'
'-x+1/2, -y+1/2, -z'
'x+1/2, -y+1/2, z-1/2'

loop_
_atom_site_label
_atom_site_type_symbol
_atom_site_fract_x
_atom_site_fract_y
_atom_site_fract_z
_atom_site_U_iso_or_equiv
_atom_site_adp_type
_atom_site_occupancy
_atom_site_site_symmetry_order
_atom_site_calc_flag
_atom_site_refinement_flags_posn
_atom_site_refinement_flags_adp
Cd1 Cd -0.19255(2) 0.18865(3) -0.18664(2) 0.01859(7) Uani 1 1 d . .
N1 N -0.21714(7) 0.5081(4) 0.00093(17) 0.0251(6) Uani 1 1 d . .
N2 N -0.20356(7) 0.5635(4) 0.09167(18) 0.0267(6) Uani 1 1 d . .
N3 N -0.18660(7) 0.9175(3) -0.52273(16) 0.0215(5) Uani 1 1 d . .
N4 N -0.20161(7) 0.9466(3) -0.44403(16) 0.0217(5) Uani 1 1 d . .
H4A H -0.224939 0.978094 -0.452884 0.026 Uiso 1 1 calc R U
O1 O -0.20581(6) 0.4682(3) -0.14280(13) 0.0203(4) Uani 1 1 d . .
O2 O -0.16120(6) 0.6811(3) 0.21054(14) 0.0276(5) Uani 1 1 d . .
O3 O -0.13771(6) 0.8338(3) -0.58476(13) 0.0256(5) Uani 1 1 d . .
O4 O -0.20142(5) 0.9579(3) -0.29025(13) 0.0213(4) Uani 1 1 d . .
C1 C -0.10888(8) 0.7320(4) 0.08882(19) 0.0206(6) Uani 1 1 d . .
H1B H -0.100826 0.769581 0.149815 0.025 Uiso 1 1 calc R U
C2 C -0.08556(8) 0.7521(4) 0.0258(2) 0.0220(6) Uani 1 1 d . .
H2B H -0.062138 0.806389 0.044378 0.026 Uiso 1 1 calc R U
C3 C -0.09651(8) 0.6917(4) -0.06669(18) 0.0182(5) Uani 1 1 d . .
C4 C -0.13133(8) 0.6081(4) -0.09240(19) 0.0176(6) Uani 1 1 d . .
H4B H -0.138395 0.560771 -0.151825 0.021 Uiso 1 1 calc R U
C5 C -0.15599(8) 0.5945(4) -0.02939(18) 0.0163(5) Uani 1 1 d . .
C6 C -0.14452(8) 0.6555(4) 0.06186(18) 0.0165(5) Uani 1 1 d . .
C7 C -0.19422(8) 0.5205(4) -0.05759(19) 0.0173(6) Uani 1 1 d . .
C8 C -0.17004(8) 0.6350(4) 0.1270(2) 0.0192(6) Uani 1 1 d . .
C9 C -0.12528(8) 0.8370(4) -0.25140(19) 0.0180(6) Uani 1 1 d . .
H9A H -0.135481 0.872834 -0.200774 0.022 Uiso 1 1 calc R U
C10 C -0.09056(8) 0.7507(4) -0.23738(19) 0.0188(6) Uani 1 1 d . .
C11 C -0.07450(8) 0.7124(4) -0.3156(2) 0.0243(6) Uani 1 1 d . .
H11A H -0.050972 0.657342 -0.307121 0.029 Uiso 1 1 calc R U
C12 C -0.09280(8) 0.7546(4) -0.4041(2) 0.0229(6) Uani 1 1 d . .
H12A H -0.081212 0.732288 -0.454249 0.027 Uiso 1 1 calc R U
C13 C -0.12884(8) 0.8312(4) -0.41858(19) 0.0180(6) Uani 1 1 d . .
C14 C -0.14494(8) 0.8700(4) -0.34169(18) 0.0159(5) Uani 1 1 d . .
C15 C -0.15110(8) 0.8642(4) -0.51172(19) 0.0197(6) Uani 1 1 d . .
C16 C -0.18380(8) 0.9311(4) -0.35595(19) 0.0170(5) Uani 1 1 d . .
C17 C -0.06974(8) 0.7055(4) -0.13738(19) 0.0193(6) Uani 1 1 d . .
C18 C -0.05004(9) 0.5200(5) -0.1349(2) 0.0280(7) Uani 1 1 d . .
C19 C -0.03948(9) 0.8539(5) -0.1094(2) 0.0277(7) Uani 1 1 d . .
F1 F -0.01886(6) 0.5216(3) -0.17178(15) 0.0447(6) Uani 1 1 d . .
F2 F -0.03942(6) 0.4593(3) -0.04813(13) 0.0384(5) Uani 1 1 d . .
F3 F -0.07322(6) 0.3976(3) -0.18093(15) 0.0421(5) Uani 1 1 d . .
F4 F -0.05558(6) 1.0077(3) -0.09276(15) 0.0393(5) Uani 1 1 d . .
F5 F -0.02021(6) 0.8864(3) -0.17688(14) 0.0453(6) Uani 1 1 d . .
F6 F -0.01373(5) 0.8112(3) -0.03428(13) 0.0389(5) Uani 1 1 d . .
OW1 O -0.25623(6) 0.1591(3) -0.22040(17) 0.0354(6) Uani 1 1 d . .
H00 H -0.2169(9) 0.539(4) 0.131(2) 0.022(9) Uiso 1 1 d . .

loop_
_atom_site_aniso_label
_atom_site_aniso_U_11
_atom_site_aniso_U_22
_atom_site_aniso_U_33
_atom_site_aniso_U_23
_atom_site_aniso_U_13
_atom_site_aniso_U_12
Cd1 0.01949(11) 0.02441(11) 0.01174(10) -0.00112(8) 0.00268(7) 0.00003(9)
N1 0.0199(13) 0.0363(15) 0.0196(13) -0.0045(11) 0.0051(10) -0.0066(11)
N2 0.0224(14) 0.0449(17) 0.0151(13) -0.0039(11) 0.0093(11) -0.0058(12)
N3 0.0213(13) 0.0299(14) 0.0129(12) -0.0016(10) 0.0021(10) 0.0017(10)
N4 0.0154(12) 0.0302(14) 0.0185(12) -0.0029(10) 0.0013(10) 0.0049(10)
O1 0.0210(10) 0.0239(11) 0.0143(10) -0.0030(8) -0.0008(8) -0.0007(8)
O2 0.0281(12) 0.0407(13) 0.0157(10) -0.0063(9) 0.0081(9) 0.0006(10)
O3 0.0244(11) 0.0402(13) 0.0124(10) -0.0028(9) 0.0037(8) -0.0012(9)
O4 0.0183(10) 0.0285(11) 0.0183(10) -0.0040(8) 0.0068(8) 0.0012(8)
C1 0.0226(15) 0.0256(15) 0.0127(13) -0.0030(11) 0.0011(11) -0.0011(11)
C2 0.0159(14) 0.0317(16) 0.0166(14) -0.0012(11) -0.0013(11) -0.0054(11)
C3 0.0152(13) 0.0258(14) 0.0139(13) 0.0024(11) 0.0034(10) 0.0023(11)
C4 0.0170(14) 0.0239(14) 0.0120(13) -0.0004(11) 0.0025(10) 0.0014(11)
C5 0.0165(13) 0.0176(14) 0.0141(13) 0.0005(10) 0.0014(10) 0.0002(10)
C6 0.0193(14) 0.0172(14) 0.0137(13) 0.0007(10) 0.0049(11) 0.0030(10)
C7 0.0163(14) 0.0176(14) 0.0174(13) 0.0002(10) 0.0019(11) 0.0005(10)
C8 0.0218(15) 0.0207(14) 0.0165(14) 0.0001(11) 0.0068(11) 0.0032(11)
C9 0.0182(14) 0.0223(15) 0.0143(13) -0.0015(10) 0.0055(11) -0.0005(11)
C10 0.0159(14) 0.0268(15) 0.0134(13) 0.0013(11) 0.0023(11) 0.0004(11)
C11 0.0180(14) 0.0354(18) 0.0201(15) 0.0009(12) 0.0054(11) 0.0050(12)
C12 0.0196(15) 0.0331(16) 0.0175(14) -0.0019(12) 0.0071(12) 0.0034(12)
C13 0.0214(14) 0.0181(14) 0.0144(13) -0.0013(10) 0.0032(11) -0.0027(11)
C14 0.0178(14) 0.0167(13) 0.0129(13) -0.0012(10) 0.0018(10) -0.0003(10)
C15 0.0245(15) 0.0197(14) 0.0141(13) -0.0018(10) 0.0017(11) -0.0040(11)
C16 0.0168(13) 0.0171(13) 0.0168(13) -0.0013(10) 0.0027(11) -0.0008(10)
C17 0.0143(13) 0.0293(16) 0.0139(13) 0.0023(11) 0.0017(10) 0.0014(11)
C18 0.0230(16) 0.0384(19) 0.0234(16) 0.0044(13) 0.0062(13) 0.0066(13)
C19 0.0198(16) 0.043(2) 0.0204(15) 0.0023(13) 0.0042(12) -0.0053(13)
F1 0.0302(11) 0.0634(14) 0.0459(13) 0.0149(11) 0.0205(10) 0.0210(10)
F2 0.0355(11) 0.0502(13) 0.0291(11) 0.0165(9) 0.0050(9) 0.0163(9)
F3 0.0465(13) 0.0341(11) 0.0439(13) -0.0053(9) 0.0040(10) 0.0062(9)
F4 0.0404(12) 0.0302(11) 0.0462(13) -0.0012(9) 0.0054(10) -0.0083(9)
F5 0.0343(12) 0.0717(15) 0.0330(11) 0.0023(10) 0.0146(9) -0.0233(11)
F6 0.0217(10) 0.0617(14) 0.0290(10) 0.0008(10) -0.0058(8) -0.0091(9)
OW1 0.0241(12) 0.0427(15) 0.0379(14) -0.0148(11) 0.0024(10) 0.0019(10)

loop_
_atom_type_symbol
_atom_type_description
_atom_type_scat_dispersion_real
_atom_type_scat_dispersion_imag
_atom_type_scat_source
C C 0.0033 0.0016 'International Tables Vol C Tables 4.2.6.8 and 6.1.1.4'
H H 0.0000 0.0000 'International Tables Vol C Tables 4.2.6.8 and 6.1.1.4'
Cd Cd -0.8075 1.2024 'International Tables Vol C Tables 4.2.6.8 and 6.1.1.4'
F F 0.0171 0.0103 'International Tables Vol C Tables 4.2.6.8 and 6.1.1.4'
N N 0.0061 0.0033 'International Tables Vol C Tables 4.2.6.8 and 6.1.1.4'
O O 0.0106 0.0060 'International Tables Vol C Tables 4.2.6.8 and 6.1.1.4'

loop_
_geom_angle_atom_site_label_1
_geom_angle_atom_site_label_2
_geom_angle_atom_site_label_3
_geom_angle
_geom_angle_site_symmetry_1
_geom_angle_site_symmetry_3
O3 Cd1 O1 94.98(7) 6_566 .
O3 Cd1 OW1 149.91(8) 6_566 .
O1 Cd1 OW1 83.65(8) . .
O3 Cd1 O2 89.18(8) 6_566 6_565
O1 Cd1 O2 87.56(8) . 6_565
OW1 Cd1 O2 120.69(9) . 6_565
O3 Cd1 O4 112.46(7) 6_566 1_545
O1 Cd1 O4 151.17(7) . 1_545
OW1 Cd1 O4 76.96(7) . 1_545
O2 Cd1 O4 84.31(8) 6_565 1_545
O3 Cd1 N3 55.57(8) 6_566 6_566
O1 Cd1 N3 89.98(8) . 6_566
OW1 Cd1 N3 94.34(8) . 6_566
O2 Cd1 N3 144.31(8) 6_565 6_566
O4 Cd1 N3 112.38(8) 1_545 6_566
O3 Cd1 C15 27.49(8) 6_566 6_566
O1 Cd1 C15 88.41(8) . 6_566
OW1 Cd1 C15 122.62(9) . 6_566
O2 Cd1 C15 115.57(8) 6_565 6_566
O4 Cd1 C15 120.00(8) 1_545 6_566
N3 Cd1 C15 28.74(8) 6_566 6_566
C7 N1 N2 117.2(2) . .
C8 N2 N1 128.2(3) . .
C8 N2 H00 115(2) . .
N1 N2 H00 117(2) . .
C15 N3 N4 118.1(2) . .
C15 N3 Cd1 85.71(16) . 6_565
N4 N3 Cd1 151.26(18) . 6_565
C16 N4 N3 127.0(2) . .
C16 N4 H4A 116.5 . .
N3 N4 H4A 116.5 . .
C7 O1 Cd1 120.26(17) . .
C8 O2 Cd1 134.5(2) . 6_566
C15 O3 Cd1 98.30(18) . 6_565
C16 O4 Cd1 126.89(18) . 1_565
C2 C1 C6 120.4(3) . .
C2 C1 H1B 119.8 . .
C6 C1 H1B 119.8 . .
C1 C2 C3 121.2(3) . .
C1 C2 H2B 119.4 . .
C3 C2 H2B 119.4 . .
C4 C3 C2 118.4(3) . .
C4 C3 C17 119.7(2) . .
C2 C3 C17 121.8(2) . .
C3 C4 C5 120.6(3) . .
C3 C4 H4B 119.7 . .
C5 C4 H4B 119.7 . .
C6 C5 C4 119.9(2) . .
C6 C5 C7 118.7(2) . .
C4 C5 C7 121.4(2) . .
C1 C6 C5 119.4(3) . .
C1 C6 C8 121.5(2) . .
C5 C6 C8 119.1(3) . .
O1 C7 N1 119.0(3) . .
O1 C7 C5 119.6(2) . .
N1 C7 C5 121.4(2) . .
O2 C8 N2 122.1(3) . .
O2 C8 C6 122.6(3) . .
N2 C8 C6 115.3(3) . .
C10 C9 C14 120.1(3) . .
C10 C9 H9A 120.0 . .
C14 C9 H9A 120.0 . .
C9 C10 C11 118.3(3) . .
C9 C10 C17 120.0(2) . .
C11 C10 C17 121.7(3) . .
C12 C11 C10 121.6(3) . .
C12 C11 H11A 119.2 . .
C10 C11 H11A 119.2 . .
C11 C12 C13 120.1(3) . .
C11 C12 H12A 120.0 . .
C13 C12 H12A 120.0 . .
C14 C13 C12 118.8(3) . .
C14 C13 C15 118.7(3) . .
C12 C13 C15 122.5(3) . .
C13 C14 C9 121.0(3) . .
C13 C14 C16 119.3(2) . .
C9 C14 C16 119.5(2) . .
O3 C15 N3 117.7(3) . .
O3 C15 C13 121.6(3) . .
N3 C15 C13 120.6(3) . .
O3 C15 Cd1 54.22(14) . 6_565
N3 C15 Cd1 65.55(15) . 6_565
C13 C15 Cd1 162.1(2) . 6_565
O4 C16 N4 120.3(3) . .
O4 C16 C14 123.5(2) . .
N4 C16 C14 116.1(2) . .
C18 C17 C19 109.2(2) . .
C18 C17 C3 105.6(2) . .
C19 C17 C3 111.6(2) . .
C18 C17 C10 110.6(2) . .
C19 C17 C10 106.5(2) . .
C3 C17 C10 113.3(2) . .
F3 C18 F2 106.9(3) . .
F3 C18 F1 107.3(3) . .
F2 C18 F1 106.2(2) . .
F3 C18 C17 110.8(2) . .
F2 C18 C17 111.7(3) . .
F1 C18 C17 113.6(3) . .
F4 C19 F6 108.2(3) . .
F4 C19 F5 106.9(3) . .
F6 C19 F5 106.0(2) . .
F4 C19 C17 110.5(2) . .
F6 C19 C17 113.1(3) . .
F5 C19 C17 111.9(3) . .

loop_
_geom_bond_atom_site_label_1
_geom_bond_atom_site_label_2
_geom_bond_distance
_geom_bond_site_symmetry_2
Cd1 O3 2.248(2) 6_566
Cd1 O1 2.253(2) .
Cd1 OW1 2.269(2) .
Cd1 O2 2.271(2) 6_565
Cd1 O4 2.274(2) 1_545
Cd1 N3 2.503(2) 6_566
Cd1 C15 2.741(3) 6_566
N1 C7 1.306(4) .
N1 N2 1.391(3) .
N2 C8 1.333(4) .
N2 H00 0.84(3) .
N3 C15 1.322(4) .
N3 N4 1.385(3) .
N4 C16 1.334(3) .
N4 H4A 0.8600 .
O1 C7 1.300(3) .
O2 C8 1.254(3) .
O3 C15 1.279(3) .
O4 C16 1.270(3) .
C1 C2 1.374(4) .
C1 C6 1.393(4) .
C1 H1B 0.9300 .
C2 C3 1.413(4) .
C2 H2B 0.9300 .
C3 C4 1.388(4) .
C3 C17 1.552(4) .
C4 C5 1.406(4) .
C4 H4B 0.9300 .
C5 C6 1.400(4) .
C5 C7 1.470(4) .
C6 C8 1.459(4) .
C9 C10 1.388(4) .
C9 C14 1.400(4) .
C9 H9A 0.9300 .
C10 C11 1.412(4) .
C10 C17 1.553(4) .
C11 C12 1.376(4) .
C11 H11A 0.9300 .
C12 C13 1.399(4) .
C12 H12A 0.9300 .
C13 C14 1.396(4) .
C13 C15 1.468(4) .
C14 C16 1.452(4) .
C17 C18 1.549(4) .
C17 C19 1.552(4) .
C18 F3 1.329(4) .
C18 F2 1.337(4) .
C18 F1 1.340(4) .
C19 F4 1.326(4) .
C19 F6 1.338(4) .
C19 F5 1.338(4) .
